data_7235538
loop_
_publ_author_name
'Guo, Jin'
'Chen, Xiao'
'Yi, Yanjiao'
'Li, Wenzhen'
'Liang, Changhai'

_publ_section_title
;
 Layer-controlled synthesis of graphene-like MoS2 from single source
 organometallic precursor for Li-ion batteries
;
_journal_issue 32
_journal_name_full 'RSC Advances'
_journal_page_first 16716
_journal_paper_doi 10.1039/c4ra01318b
_journal_volume 4
_journal_year 2014
_chemical_formula_sum 'C50 H104 Mo10 N8 O26 S16'
_chemical_formula_weight 2705.77
_space_group_IT_number 14
_space_group_name_Hall '-P 2ybc'
_space_group_name_H-M_alt 'P 1 21/c 1'
_symmetry_cell_setting monoclinic
_symmetry_space_group_name_H-M 'P 1 21/c 1'
_atom_sites_solution_hydrogens geom
_atom_sites_solution_primary direct
_atom_sites_solution_secondary difmap
_audit_creation_method SHELXL-97
_cell_angle_alpha 90.00
_cell_angle_beta 98.252(3)
_cell_angle_gamma 90.00
_cell_formula_units_Z 2
_cell_length_a 12.2205(8)
_cell_length_b 30.1724(15)
_cell_length_c 13.0655(7)
_cell_measurement_reflns_used 3383
_cell_measurement_temperature 296(2)
_cell_measurement_theta_max 22.46
_cell_measurement_theta_min 2.24
_cell_volume 4767.7(5)
_computing_cell_refinement 'Bruker SMART'
_computing_data_collection 'Bruker SMART'
_computing_data_reduction 'Bruker SHELXTL'
_computing_molecular_graphics 'Bruker SHELXTL'
_computing_publication_material 'Bruker SHELXTL'
_computing_structure_refinement 'SHELXL-97 (Sheldrick, 1997)'
_computing_structure_solution 'SHELXS-97 (Sheldrick, 1990)'
_diffrn_ambient_temperature 296(2)
_diffrn_measured_fraction_theta_full 0.998
_diffrn_measured_fraction_theta_max 0.998
_diffrn_measurement_device_type 'Bruker APEX-II CCD'
_diffrn_measurement_method '\f and \w scans'
_diffrn_radiation_monochromator graphite
_diffrn_radiation_source 'fine-focus sealed tube'
_diffrn_radiation_type MoK\a
_diffrn_radiation_wavelength 0.71073
_diffrn_reflns_av_R_equivalents 0.0375
_diffrn_reflns_av_sigmaI/netI 0.0534
_diffrn_reflns_limit_h_max 13
_diffrn_reflns_limit_h_min -14
_diffrn_reflns_limit_k_max 35
_diffrn_reflns_limit_k_min -30
_diffrn_reflns_limit_l_max 15
_diffrn_reflns_limit_l_min -15
_diffrn_reflns_number 18259
_diffrn_reflns_theta_full 25.00
_diffrn_reflns_theta_max 25.00
_diffrn_reflns_theta_min 1.35
_exptl_absorpt_coefficient_mu 1.684
_exptl_absorpt_correction_T_max 0.9512
_exptl_absorpt_correction_T_min 0.9512
_exptl_absorpt_correction_type empirical
_exptl_absorpt_process_details sadabs
_exptl_crystal_colour purple
_exptl_crystal_density_diffrn 1.885
_exptl_crystal_density_method 'not measured'
_exptl_crystal_description block
_exptl_crystal_F_000 2688
_exptl_crystal_size_max 0.03
_exptl_crystal_size_mid 0.03
_exptl_crystal_size_min 0.03
_refine_diff_density_max 0.846
_refine_diff_density_min -0.842
_refine_diff_density_rms 0.104
_refine_ls_extinction_method none
_refine_ls_goodness_of_fit_ref 0.958
_refine_ls_hydrogen_treatment mixed
_refine_ls_matrix_type full
_refine_ls_number_parameters 541
_refine_ls_number_reflns 8384
_refine_ls_number_restraints 332
_refine_ls_restrained_S_all 0.961
_refine_ls_R_factor_all 0.0589
_refine_ls_R_factor_gt 0.0394
_refine_ls_shift/su_max 0.002
_refine_ls_shift/su_mean 0.000
_refine_ls_structure_factor_coef Fsqd
_refine_ls_weighting_details 'calc w=1/[\s^2^(Fo^2^)+(0.0569P)^2^+0.0000P] where P=(Fo^2^+2Fc^2^)/3'
_refine_ls_weighting_scheme calc
_refine_ls_wR_factor_gt 0.0968
_refine_ls_wR_factor_ref 0.1066
_reflns_number_gt 6222
_reflns_number_total 8384
_reflns_threshold_expression >2\s(I)
_cod_data_source_file c4ra01318b2.cif
_cod_data_source_block 1
_cod_depositor_comments
;
The following automatic conversions were performed:

data item '_symmetry_cell_setting' value 'Monoclinic' was changed to
'monoclinic' in accordance with the
/home/saulius/struct/COD-crude-data/automatic-downloads/DataCite-retrospective/RSC/depositions/lib/dictionaries/cif_core.dic
dictionary named 'cif_core.dic' version 2.4.2 last updated on
2011-04-26.

Automatic conversion script
Id: cif_fix_values 6909 2019-04-08 15:41:33Z antanas 
;
_cod_original_sg_symbol_H-M 'P2(1)/c  '
_cod_database_code 7235538

loop_
_symmetry_equiv_pos_as_xyz
'x, y, z'
'-x, y+1/2, -z+1/2'
'-x, -y, -z'
'x, -y-1/2, z-1/2'

loop_
_atom_site_label
_atom_site_type_symbol
_atom_site_fract_x
_atom_site_fract_y
_atom_site_fract_z
_atom_site_U_iso_or_equiv
_atom_site_adp_type
_atom_site_occupancy
_atom_site_symmetry_multiplicity
_atom_site_calc_flag
_atom_site_refinement_flags
_atom_site_disorder_assembly
_atom_site_disorder_group
Mo1 Mo 0.89999(4) 0.311556(16) 0.92711(4) 0.04026(14) Uani 1 1 d . . .
Mo2 Mo 0.53446(4) 0.492121(16) 0.72188(4) 0.03880(14) Uani 1 1 d . . .
Mo3 Mo 0.60552(3) 0.459370(15) 0.50686(4) 0.03228(13) Uani 1 1 d . . .
Mo4 Mo 0.66869(4) 0.558036(16) 0.44523(4) 0.03791(14) Uani 1 1 d . . .
Mo5 Mo 0.40449(4) 0.407119(16) 0.33965(4) 0.04037(14) Uani 1 1 d . . .
S1 S 0.81827(13) 0.33527(5) 0.74604(12) 0.0520(4) Uani 1 1 d . . .
S2 S 0.71090(15) 0.28172(6) 0.87641(15) 0.0693(5) Uani 1 1 d . . .
S3 S 0.99286(16) 0.25889(6) 0.82137(13) 0.0606(5) Uani 1 1 d . . .
S4 S 0.92538(14) 0.23604(5) 1.01147(13) 0.0533(4) Uani 1 1 d . . .
S5 S 1.07696(14) 0.32059(6) 1.04695(12) 0.0546(4) Uani 1 1 d . . .
S6 S 1.03307(13) 0.36396(5) 0.85574(12) 0.0484(4) Uani 1 1 d . . .
S7 S 0.82896(15) 0.31236(5) 1.10021(13) 0.0572(4) Uani 1 1 d . . .
S8 S 0.81748(15) 0.38438(5) 0.96277(13) 0.0560(4) Uani 1 1 d . . .
O1 O 0.5216(3) 0.55337(12) 0.7429(3) 0.0434(9) Uani 1 1 d . . .
O2 O 0.4601(3) 0.47134(14) 0.8097(3) 0.0557(11) Uani 1 1 d . . .
O3 O 0.6693(3) 0.48333(14) 0.7722(3) 0.0540(11) Uani 1 1 d . . .
O4 O 0.5197(3) 0.44416(11) 0.6168(3) 0.0373(8) Uani 1 1 d . . .
O5 O 0.5776(3) 0.52301(11) 0.5675(3) 0.0319(8) Uani 1 1 d . . .
O6 O 0.7353(3) 0.45096(12) 0.5661(3) 0.0456(10) Uani 1 1 d . . .
O7 O 0.5734(3) 0.41205(11) 0.4331(3) 0.0400(9) Uani 1 1 d . . .
O8 O 0.6310(3) 0.49728(11) 0.3920(3) 0.0356(8) Uani 1 1 d . . .
O9 O 0.6935(3) 0.58342(13) 0.3361(3) 0.0556(11) Uani 1 1 d . . .
O10 O 0.6270(3) 0.60615(12) 0.5234(3) 0.0414(9) Uani 1 1 d . . .
O11 O 0.7968(3) 0.54659(13) 0.5111(3) 0.0497(10) Uani 1 1 d . . .
O12 O 0.2719(3) 0.41708(13) 0.2843(3) 0.0524(11) Uani 1 1 d . . .
O13 O 0.4364(3) 0.35686(13) 0.2942(3) 0.0541(11) Uani 1 1 d . . .
N1 N 0.6065(4) 0.31031(17) 0.6947(4) 0.0559(14) Uani 1 1 d . . .
N2 N 1.0716(5) 0.18717(16) 0.9268(5) 0.0615(15) Uani 1 1 d . . .
N3 N 1.2298(4) 0.37144(16) 0.9760(4) 0.0508(13) Uani 1 1 d . . .
N4 N 0.7299(4) 0.38853(16) 1.1391(4) 0.0527(13) Uani 1 1 d . . .
C1 C 0.6972(5) 0.3090(2) 0.7612(5) 0.0537(16) Uani 1 1 d U . .
C2 C 0.5994(5) 0.3348(2) 0.5967(5) 0.0602(17) Uani 1 1 d U . .
H2A H 0.5303 0.3511 0.5855 0.072 Uiso 1 1 calc R . .
H2B H 0.6594 0.3561 0.6014 0.072 Uiso 1 1 calc R . .
C3 C 0.6052(7) 0.3056(3) 0.5088(6) 0.089(3) Uani 1 1 d U . .
H3A H 0.6009 0.3229 0.4467 0.133 Uiso 1 1 calc R . .
H3B H 0.5447 0.2850 0.5027 0.133 Uiso 1 1 calc R . .
H3C H 0.6738 0.2896 0.5192 0.133 Uiso 1 1 calc R . .
C4 C 0.5052(6) 0.2879(3) 0.7177(6) 0.082(2) Uani 1 1 d U . .
H4A H 0.4628 0.2774 0.6538 0.099 Uiso 1 1 calc R . .
H4B H 0.5254 0.2624 0.7616 0.099 Uiso 1 1 calc R . .
C5 C 0.4373(8) 0.3181(4) 0.7696(9) 0.140(4) Uani 1 1 d U . .
H5A H 0.3722 0.3030 0.7839 0.210 Uiso 1 1 calc R . .
H5B H 0.4163 0.3431 0.7256 0.210 Uiso 1 1 calc R . .
H5C H 0.4790 0.3282 0.8332 0.210 Uiso 1 1 calc R . .
C6 C 1.0056(5) 0.22167(19) 0.9202(5) 0.0510(15) Uani 1 1 d U . .
C7 C 1.1437(8) 0.1793(3) 0.8487(7) 0.090(3) Uani 1 1 d U . .
H7A H 1.1028 0.1853 0.7808 0.107 Uiso 1 1 calc R . .
H7B H 1.1651 0.1483 0.8506 0.107 Uiso 1 1 calc R . .
C8 C 1.2451(8) 0.2071(3) 0.8635(9) 0.121(4) Uani 1 1 d U . .
H8A H 1.2888 0.2008 0.8098 0.182 Uiso 1 1 calc R . .
H8B H 1.2873 0.2007 0.9296 0.182 Uiso 1 1 calc R . .
H8C H 1.2247 0.2379 0.8608 0.182 Uiso 1 1 calc R . .
C9 C 1.0794(8) 0.1566(3) 1.0155(7) 0.095(3) Uani 1 1 d U . .
H9A H 1.0080 0.1544 1.0395 0.114 Uiso 1 1 calc R . .
H9B H 1.0998 0.1273 0.9943 0.114 Uiso 1 1 calc R . .
C10 C 1.1582(10) 0.1718(4) 1.0957(9) 0.137(4) Uani 1 1 d U . .
H10A H 1.1622 0.1517 1.1532 0.206 Uiso 1 1 calc R . .
H10B H 1.1376 0.2007 1.1168 0.206 Uiso 1 1 calc R . .
H10C H 1.2290 0.1733 1.0722 0.206 Uiso 1 1 calc R . .
C11 C 1.1293(5) 0.35469(18) 0.9618(5) 0.0448(14) Uani 1 1 d U . .
C12 C 1.2676(5) 0.4011(2) 0.9000(5) 0.0587(17) Uani 1 1 d U . .
H12A H 1.2295 0.3940 0.8317 0.070 Uiso 1 1 calc R . .
H12B H 1.3462 0.3968 0.8995 0.070 Uiso 1 1 calc R . .
C13 C 1.2465(7) 0.4487(2) 0.9240(7) 0.089(3) Uani 1 1 d U . .
H13A H 1.2718 0.4674 0.8727 0.134 Uiso 1 1 calc R . .
H13B H 1.2854 0.4561 0.9909 0.134 Uiso 1 1 calc R . .
H13C H 1.1686 0.4532 0.9236 0.134 Uiso 1 1 calc R . .
C14 C 1.3073(5) 0.3611(2) 1.0701(5) 0.0616(17) Uani 1 1 d U . .
H14A H 1.2657 0.3547 1.1262 0.074 Uiso 1 1 calc R . .
H14B H 1.3534 0.3867 1.0895 0.074 Uiso 1 1 calc R . .
C15 C 1.3796(7) 0.3220(3) 1.0546(7) 0.106(3) Uani 1 1 d U . .
H15A H 1.4285 0.3162 1.1174 0.159 Uiso 1 1 calc R . .
H15B H 1.4222 0.3285 1.0001 0.159 Uiso 1 1 calc R . .
H15C H 1.3342 0.2965 1.0362 0.159 Uiso 1 1 calc R . .
C16 C 0.7843(5) 0.36554(19) 1.0764(5) 0.0473(14) Uani 1 1 d U . .
C17 C 0.6910(5) 0.4335(2) 1.1120(6) 0.0598(17) Uani 1 1 d U . .
H17A H 0.7464 0.4489 1.0792 0.072 Uiso 1 1 calc R . .
H17B H 0.6824 0.4495 1.1749 0.072 Uiso 1 1 calc R . .
C18 C 0.5843(6) 0.4341(3) 1.0415(6) 0.080(2) Uani 1 1 d U . .
H18A H 0.5626 0.4643 1.0260 0.120 Uiso 1 1 calc R . .
H18B H 0.5285 0.4197 1.0744 0.120 Uiso 1 1 calc R . .
H18C H 0.5926 0.4189 0.9787 0.120 Uiso 1 1 calc R . .
C19 C 0.7071(5) 0.3701(2) 1.2381(5) 0.0639(18) Uani 1 1 d U . .
H19A H 0.7004 0.3381 1.2317 0.077 Uiso 1 1 calc R . .
H19B H 0.6368 0.3815 1.2529 0.077 Uiso 1 1 calc R . .
C20 C 0.7938(7) 0.3808(3) 1.3256(6) 0.096(3) Uani 1 1 d U . .
H20A H 0.7749 0.3678 1.3879 0.144 Uiso 1 1 calc R . .
H20B H 0.7994 0.4124 1.3337 0.144 Uiso 1 1 calc R . .
H20C H 0.8634 0.3691 1.3121 0.144 Uiso 1 1 calc R . .
C21 C 0.9442(18) 0.5490(11) 0.8477(17) 0.127(7) Uani 0.50 1 d PDU A 1
H21A H 0.9888 0.5730 0.8787 0.191 Uiso 0.50 1 calc PR A 1
H21B H 0.9664 0.5220 0.8833 0.191 Uiso 0.50 1 calc PR A 1
H21C H 0.8679 0.5548 0.8527 0.191 Uiso 0.50 1 calc PR A 1
C22 C 0.9583(13) 0.5450(5) 0.7402(16) 0.101(4) Uani 0.50 1 d PDU A 1
H22A H 1.0342 0.5380 0.7327 0.121 Uiso 0.50 1 calc PR A 1
H22B H 0.9360 0.5719 0.7020 0.121 Uiso 0.50 1 calc PR A 1
C23 C 0.8833(12) 0.5077(4) 0.7062(9) 0.069(3) Uani 1 1 d DU A 1
H23A H 0.8569 0.5108 0.6329 0.082 Uiso 1 1 calc R A 1
H23B H 0.8197 0.5090 0.7428 0.082 Uiso 1 1 calc RD A 1
C24 C 0.9373(11) 0.4640(4) 0.7248(13) 0.081(4) Uani 0.50 1 d PDU A 1
H24A H 0.9741 0.4635 0.7956 0.097 Uiso 0.50 1 calc PR A 1
H24B H 0.8798 0.4416 0.7188 0.097 Uiso 0.50 1 calc PR A 1
C25 C 1.0174(12) 0.4511(5) 0.6581(12) 0.076(4) Uani 0.50 1 d PDU A 1
H25A H 1.0443 0.4219 0.6764 0.113 Uiso 0.50 1 calc PR A 1
H25B H 1.0780 0.4717 0.6665 0.113 Uiso 0.50 1 calc PR A 1
H25C H 0.9827 0.4513 0.5873 0.113 Uiso 0.50 1 calc PR A 1
C21A C 0.9861(17) 0.5458(9) 0.867(2) 0.126(7) Uani 0.50 1 d PU B 2
H21D H 1.0187 0.5496 0.9379 0.189 Uiso 0.50 1 calc PR B 2
H21E H 0.9424 0.5714 0.8448 0.189 Uiso 0.50 1 calc PR B 2
H21F H 1.0434 0.5423 0.8246 0.189 Uiso 0.50 1 calc PR B 2
C22A C 0.9168(14) 0.5071(8) 0.8581(11) 0.113(4) Uani 0.50 1 d PU B 2
H22C H 0.9578 0.4809 0.8843 0.136 Uiso 0.50 1 calc PR B 2
H22D H 0.8537 0.5109 0.8945 0.136 Uiso 0.50 1 calc PRD B 2
C23A C 0.878(3) 0.5039(11) 0.731(3) 0.094(5) Uani 0.50 1 d PU B 2
H23C H 0.8148 0.4843 0.7184 0.113 Uiso 0.50 1 calc PR B 2
H23D H 0.8539 0.5331 0.7062 0.113 Uiso 0.50 1 calc PR B 2
C24A C 0.9724(14) 0.4863(7) 0.6624(17) 0.102(4) Uani 0.50 1 d PU B 2
H24C H 0.9806 0.4549 0.6776 0.123 Uiso 0.50 1 calc PR B 2
H24D H 0.9377 0.4883 0.5909 0.123 Uiso 0.50 1 calc PR B 2
C25A C 1.0585(18) 0.4990(9) 0.663(2) 0.152(7) Uani 0.50 1 d PU B 2
H25D H 1.0968 0.4801 0.6203 0.227 Uiso 0.50 1 calc PR B 2
H25E H 1.0968 0.4990 0.7321 0.227 Uiso 0.50 1 calc PR B 2
H25F H 1.0558 0.5286 0.6355 0.227 Uiso 0.50 1 calc PR B 2

loop_
_atom_site_aniso_label
_atom_site_aniso_U_11
_atom_site_aniso_U_22
_atom_site_aniso_U_33
_atom_site_aniso_U_23
_atom_site_aniso_U_13
_atom_site_aniso_U_12
Mo1 0.0468(3) 0.0394(3) 0.0356(3) 0.0084(2) 0.0095(2) 0.0056(2)
Mo2 0.0407(3) 0.0501(3) 0.0258(3) 0.0006(2) 0.0055(2) -0.0002(2)
Mo3 0.0290(2) 0.0371(3) 0.0311(3) -0.0006(2) 0.00537(19) 0.00207(18)
Mo4 0.0352(3) 0.0436(3) 0.0365(3) 0.0009(2) 0.0107(2) -0.0062(2)
Mo5 0.0375(3) 0.0468(3) 0.0368(3) -0.0057(2) 0.0049(2) -0.0033(2)
S1 0.0548(9) 0.0584(10) 0.0417(9) 0.0138(7) 0.0027(7) -0.0007(7)
S2 0.0599(11) 0.0775(13) 0.0676(12) 0.0332(10) -0.0011(9) -0.0123(9)
S3 0.0863(12) 0.0563(10) 0.0407(9) 0.0012(8) 0.0146(9) 0.0186(9)
S4 0.0617(10) 0.0444(9) 0.0557(10) 0.0152(7) 0.0145(8) 0.0115(7)
S5 0.0611(10) 0.0660(11) 0.0355(8) 0.0101(8) 0.0025(8) -0.0072(8)
S6 0.0511(9) 0.0556(10) 0.0393(8) 0.0129(7) 0.0090(7) -0.0013(7)
S7 0.0739(11) 0.0558(10) 0.0472(10) 0.0159(8) 0.0270(9) 0.0158(8)
S8 0.0736(11) 0.0466(9) 0.0522(10) 0.0109(8) 0.0241(9) 0.0167(8)
O1 0.049(2) 0.053(2) 0.029(2) -0.0071(18) 0.0104(18) -0.0021(18)
O2 0.063(3) 0.071(3) 0.036(2) 0.007(2) 0.015(2) -0.014(2)
O3 0.051(2) 0.071(3) 0.038(2) 0.002(2) -0.003(2) 0.007(2)
O4 0.040(2) 0.040(2) 0.031(2) 0.0052(16) 0.0039(17) 0.0006(16)
O5 0.0306(18) 0.035(2) 0.0301(19) 0.0014(15) 0.0044(15) -0.0011(14)
O6 0.037(2) 0.053(2) 0.045(2) -0.0021(19) 0.0012(18) 0.0026(17)
O7 0.041(2) 0.036(2) 0.043(2) -0.0023(17) 0.0081(18) 0.0024(16)
O8 0.0330(19) 0.047(2) 0.029(2) -0.0061(16) 0.0116(16) -0.0021(16)
O9 0.065(3) 0.053(3) 0.052(3) 0.003(2) 0.020(2) -0.017(2)
O10 0.040(2) 0.043(2) 0.042(2) -0.0017(18) 0.0082(18) -0.0066(17)
O11 0.036(2) 0.060(3) 0.055(3) 0.003(2) 0.0115(19) -0.0028(18)
O12 0.048(2) 0.063(3) 0.045(3) -0.004(2) 0.001(2) -0.0039(19)
O13 0.057(3) 0.051(3) 0.054(3) -0.014(2) 0.006(2) -0.0014(19)
N1 0.053(3) 0.063(3) 0.049(3) 0.005(3) -0.001(3) -0.002(3)
N2 0.080(4) 0.042(3) 0.064(4) -0.004(3) 0.015(3) 0.017(3)
N3 0.056(3) 0.054(3) 0.043(3) -0.005(2) 0.008(3) -0.005(2)
N4 0.047(3) 0.056(3) 0.058(3) 0.001(3) 0.019(3) 0.006(2)
C1 0.053(4) 0.051(4) 0.056(4) 0.008(3) 0.007(3) 0.004(3)
C2 0.061(4) 0.060(4) 0.054(4) 0.007(3) -0.010(3) 0.008(3)
C3 0.124(7) 0.079(6) 0.064(5) -0.013(4) 0.015(5) 0.027(5)
C4 0.069(5) 0.102(6) 0.071(5) 0.013(5) -0.008(4) -0.009(4)
C5 0.095(8) 0.186(11) 0.148(11) 0.012(9) 0.050(8) 0.023(7)
C6 0.065(4) 0.038(3) 0.050(4) 0.000(3) 0.009(3) 0.005(3)
C7 0.128(7) 0.064(5) 0.082(6) -0.006(4) 0.035(5) 0.038(5)
C8 0.134(9) 0.095(7) 0.154(10) 0.012(7) 0.084(8) 0.044(6)
C9 0.124(7) 0.078(5) 0.082(6) 0.017(5) 0.014(5) 0.051(5)
C10 0.167(11) 0.148(10) 0.102(8) 0.033(7) 0.041(7) 0.064(8)
C11 0.055(4) 0.039(3) 0.042(3) -0.001(3) 0.014(3) 0.001(3)
C12 0.051(4) 0.074(4) 0.053(4) 0.002(3) 0.013(3) -0.009(3)
C13 0.083(6) 0.065(5) 0.127(8) 0.011(5) 0.044(5) -0.005(4)
C14 0.064(4) 0.077(5) 0.041(4) -0.008(3) -0.002(3) -0.005(3)
C15 0.113(7) 0.125(8) 0.071(6) -0.011(5) -0.017(5) 0.047(6)
C16 0.047(3) 0.049(3) 0.050(4) 0.006(3) 0.018(3) 0.012(3)
C17 0.061(4) 0.051(4) 0.072(5) -0.001(3) 0.028(4) 0.014(3)
C18 0.067(5) 0.090(6) 0.082(6) -0.007(5) 0.006(4) 0.033(4)
C19 0.054(4) 0.081(5) 0.062(4) -0.003(4) 0.026(3) 0.006(3)
C20 0.080(6) 0.151(8) 0.061(5) 0.006(5) 0.020(5) 0.018(5)
C21 0.062(12) 0.133(13) 0.175(15) 0.002(13) -0.023(12) 0.059(11)
C22 0.051(6) 0.113(8) 0.132(9) -0.003(8) -0.008(7) -0.010(6)
C23 0.043(4) 0.086(5) 0.075(6) 0.004(5) 0.003(5) 0.005(4)
C24 0.049(6) 0.087(8) 0.106(8) 0.007(7) 0.007(6) 0.009(6)
C25 0.070(8) 0.060(8) 0.103(11) 0.012(8) 0.037(8) 0.034(7)
C21A 0.069(12) 0.131(13) 0.159(14) -0.070(12) -0.050(11) 0.005(12)
C22A 0.069(7) 0.132(9) 0.141(9) -0.005(8) 0.020(8) -0.003(7)
C23A 0.051(7) 0.113(8) 0.118(9) -0.008(8) 0.015(8) 0.010(7)
C24A 0.054(7) 0.135(9) 0.117(9) -0.017(8) 0.009(7) -0.005(7)
C25A 0.097(12) 0.209(15) 0.153(14) -0.022(13) 0.030(12) 0.000(12)

loop_
_atom_type_symbol
_atom_type_description
_atom_type_scat_dispersion_real
_atom_type_scat_dispersion_imag
_atom_type_scat_source
C C 0.0033 0.0016 'International Tables Vol C Tables 4.2.6.8 and 6.1.1.4'
H H 0.0000 0.0000 'International Tables Vol C Tables 4.2.6.8 and 6.1.1.4'
N N 0.0061 0.0033 'International Tables Vol C Tables 4.2.6.8 and 6.1.1.4'
O O 0.0106 0.0060 'International Tables Vol C Tables 4.2.6.8 and 6.1.1.4'
S S 0.1246 0.1234 'International Tables Vol C Tables 4.2.6.8 and 6.1.1.4'
Mo Mo -1.6832 0.6857 'International Tables Vol C Tables 4.2.6.8 and 6.1.1.4'

loop_
_geom_angle_atom_site_label_1
_geom_angle_atom_site_label_2
_geom_angle_atom_site_label_3
_geom_angle
_geom_angle_site_symmetry_1
_geom_angle_site_symmetry_3
S2 Mo1 S3 95.84(7) . .
S2 Mo1 S8 89.05(7) . .
S3 Mo1 S8 153.94(6) . .
S2 Mo1 S5 153.82(6) . .
S3 Mo1 S5 89.70(6) . .
S8 Mo1 S5 97.12(6) . .
S2 Mo1 S4 80.84(6) . .
S3 Mo1 S4 68.22(6) . .
S8 Mo1 S4 137.80(6) . .
S5 Mo1 S4 77.53(6) . .
S2 Mo1 S1 68.04(6) . .
S3 Mo1 S1 79.15(6) . .
S8 Mo1 S1 79.03(6) . .
S5 Mo1 S1 138.09(5) . .
S4 Mo1 S1 131.89(6) . .
S2 Mo1 S7 79.43(7) . .
S3 Mo1 S7 138.09(6) . .
S8 Mo1 S7 67.97(5) . .
S5 Mo1 S7 79.41(6) . .
S4 Mo1 S7 69.91(5) . .
S1 Mo1 S7 133.63(6) . .
S2 Mo1 S6 138.52(6) . .
S3 Mo1 S6 80.00(6) . .
S8 Mo1 S6 79.46(5) . .
S5 Mo1 S6 67.63(5) . .
S4 Mo1 S6 132.49(5) . .
S1 Mo1 S6 70.67(5) . .
S7 Mo1 S6 129.84(6) . .
O2 Mo2 O3 105.4(2) . .
O2 Mo2 O1 101.64(19) . .
O3 Mo2 O1 101.16(18) . .
O2 Mo2 O4 101.27(18) . .
O3 Mo2 O4 98.05(17) . .
O1 Mo2 O4 144.82(15) . .
O2 Mo2 O5 160.43(17) . .
O3 Mo2 O5 93.96(16) . .
O1 Mo2 O5 76.65(14) . .
O4 Mo2 O5 72.84(13) . .
O2 Mo2 O8 89.01(16) . 3_666
O3 Mo2 O8 163.69(16) . 3_666
O1 Mo2 O8 82.89(14) . 3_666
O4 Mo2 O8 71.18(13) . 3_666
O5 Mo2 O8 71.43(11) . 3_666
O6 Mo3 O7 104.77(17) . .
O6 Mo3 O8 101.47(16) . .
O7 Mo3 O8 95.95(16) . .
O6 Mo3 O4 101.34(17) . .
O7 Mo3 O4 96.48(16) . .
O8 Mo3 O4 150.22(14) . .
O6 Mo3 O5 98.98(15) . .
O7 Mo3 O5 156.24(14) . .
O8 Mo3 O5 78.96(13) . .
O4 Mo3 O5 78.79(13) . .
O6 Mo3 O5 174.88(15) . 3_666
O7 Mo3 O5 80.31(14) . 3_666
O8 Mo3 O5 78.36(12) . 3_666
O4 Mo3 O5 77.23(13) . 3_666
O5 Mo3 O5 75.94(13) . 3_666
O9 Mo4 O11 104.8(2) . .
O9 Mo4 O10 101.74(18) . .
O11 Mo4 O10 100.48(17) . .
O9 Mo4 O8 100.59(17) . .
O11 Mo4 O8 97.98(17) . .
O10 Mo4 O8 146.18(14) . .
O9 Mo4 O5 161.70(17) . .
O11 Mo4 O5 93.26(15) . .
O10 Mo4 O5 77.59(13) . .
O8 Mo4 O5 73.28(13) . .
O9 Mo4 O4 90.39(17) . 3_666
O11 Mo4 O4 163.18(15) . 3_666
O10 Mo4 O4 83.13(14) . 3_666
O8 Mo4 O4 71.63(13) . 3_666
O5 Mo4 O4 71.32(12) . 3_666
O13 Mo5 O12 105.17(19) . .
O13 Mo5 O1 102.03(18) . 3_666
O12 Mo5 O1 98.49(18) . 3_666
O13 Mo5 O10 103.09(18) . 3_666
O12 Mo5 O10 97.27(17) . 3_666
O1 Mo5 O10 145.56(15) 3_666 3_666
O13 Mo5 O7 90.58(16) . .
O12 Mo5 O7 164.25(16) . .
O1 Mo5 O7 78.12(14) 3_666 .
O10 Mo5 O7 78.44(14) 3_666 .
O13 Mo5 O5 160.74(16) . 3_666
O12 Mo5 O5 94.08(16) . 3_666
O1 Mo5 O5 74.05(13) 3_666 3_666
O10 Mo5 O5 74.44(13) 3_666 3_666
O7 Mo5 O5 70.17(11) . 3_666
C1 S1 Mo1 89.6(2) . .
C1 S2 Mo1 91.7(2) . .
C6 S3 Mo1 90.0(2) . .
C6 S4 Mo1 88.4(2) . .
C11 S5 Mo1 91.7(2) . .
C11 S6 Mo1 90.2(2) . .
C16 S7 Mo1 89.3(2) . .
C16 S8 Mo1 91.3(2) . .
Mo2 O1 Mo5 118.22(18) . 3_666
Mo3 O4 Mo2 109.43(16) . .
Mo3 O4 Mo4 111.05(15) . 3_666
Mo2 O4 Mo4 104.41(15) . 3_666
Mo3 O5 Mo4 92.06(12) . .
Mo3 O5 Mo2 91.69(12) . .
Mo4 O5 Mo2 163.24(15) . .
Mo3 O5 Mo3 104.06(13) . 3_666
Mo4 O5 Mo3 97.66(12) . 3_666
Mo2 O5 Mo3 97.25(11) . 3_666
Mo3 O5 Mo5 164.65(16) . 3_666
Mo4 O5 Mo5 86.04(11) . 3_666
Mo2 O5 Mo5 86.03(11) . 3_666
Mo3 O5 Mo5 91.28(11) 3_666 3_666
Mo3 O7 Mo5 118.24(17) . .
Mo3 O8 Mo4 109.05(16) . .
Mo3 O8 Mo2 110.43(14) . 3_666
Mo4 O8 Mo2 103.31(14) . 3_666
Mo4 O10 Mo5 116.64(18) . 3_666
C1 N1 C2 122.2(5) . .
C1 N1 C4 120.4(6) . .
C2 N1 C4 117.4(5) . .
C6 N2 C7 120.6(6) . .
C6 N2 C9 121.2(6) . .
C7 N2 C9 118.1(6) . .
C11 N3 C12 121.3(5) . .
C11 N3 C14 120.7(5) . .
C12 N3 C14 118.0(5) . .
C16 N4 C17 120.7(5) . .
C16 N4 C19 121.4(5) . .
C17 N4 C19 117.9(5) . .
N1 C1 S2 124.7(5) . .
N1 C1 S1 124.9(5) . .
S2 C1 S1 110.4(4) . .
C3 C2 N1 112.2(6) . .
C3 C2 H2A 109.2 . .
N1 C2 H2A 109.2 . .
C3 C2 H2B 109.2 . .
N1 C2 H2B 109.2 . .
H2A C2 H2B 107.9 . .
C2 C3 H3A 109.5 . .
C2 C3 H3B 109.5 . .
H3A C3 H3B 109.5 . .
C2 C3 H3C 109.5 . .
H3A C3 H3C 109.5 . .
H3B C3 H3C 109.5 . .
C5 C4 N1 110.8(7) . .
C5 C4 H4A 109.5 . .
N1 C4 H4A 109.5 . .
C5 C4 H4B 109.5 . .
N1 C4 H4B 109.5 . .
H4A C4 H4B 108.1 . .
C4 C5 H5A 109.5 . .
C4 C5 H5B 109.5 . .
H5A C5 H5B 109.5 . .
C4 C5 H5C 109.5 . .
H5A C5 H5C 109.5 . .
H5B C5 H5C 109.5 . .
N2 C6 S3 124.2(5) . .
N2 C6 S4 124.5(5) . .
S3 C6 S4 111.3(3) . .
N2 C7 C8 113.1(7) . .
N2 C7 H7A 108.9 . .
C8 C7 H7A 108.9 . .
N2 C7 H7B 108.9 . .
C8 C7 H7B 108.9 . .
H7A C7 H7B 107.8 . .
C7 C8 H8A 109.5 . .
C7 C8 H8B 109.5 . .
H8A C8 H8B 109.5 . .
C7 C8 H8C 109.5 . .
H8A C8 H8C 109.5 . .
H8B C8 H8C 109.5 . .
C10 C9 N2 110.2(9) . .
C10 C9 H9A 109.6 . .
N2 C9 H9A 109.6 . .
C10 C9 H9B 109.6 . .
N2 C9 H9B 109.6 . .
H9A C9 H9B 108.1 . .
C9 C10 H10A 109.5 . .
C9 C10 H10B 109.5 . .
H10A C10 H10B 109.5 . .
C9 C10 H10C 109.5 . .
H10A C10 H10C 109.5 . .
H10B C10 H10C 109.5 . .
N3 C11 S5 124.7(5) . .
N3 C11 S6 124.8(5) . .
S5 C11 S6 110.4(3) . .
N3 C12 C13 111.4(6) . .
N3 C12 H12A 109.3 . .
C13 C12 H12A 109.3 . .
N3 C12 H12B 109.3 . .
C13 C12 H12B 109.3 . .
H12A C12 H12B 108.0 . .
C12 C13 H13A 109.5 . .
C12 C13 H13B 109.5 . .
H13A C13 H13B 109.5 . .
C12 C13 H13C 109.5 . .
H13A C13 H13C 109.5 . .
H13B C13 H13C 109.5 . .
N3 C14 C15 112.0(6) . .
N3 C14 H14A 109.2 . .
C15 C14 H14A 109.2 . .
N3 C14 H14B 109.2 . .
C15 C14 H14B 109.2 . .
H14A C14 H14B 107.9 . .
C14 C15 H15A 109.5 . .
C14 C15 H15B 109.5 . .
H15A C15 H15B 109.5 . .
C14 C15 H15C 109.5 . .
H15A C15 H15C 109.5 . .
H15B C15 H15C 109.5 . .
N4 C16 S8 124.9(5) . .
N4 C16 S7 123.7(5) . .
S8 C16 S7 111.4(3) . .
N4 C17 C18 112.7(6) . .
N4 C17 H17A 109.0 . .
C18 C17 H17A 109.0 . .
N4 C17 H17B 109.0 . .
C18 C17 H17B 109.0 . .
H17A C17 H17B 107.8 . .
C17 C18 H18A 109.5 . .
C17 C18 H18B 109.5 . .
H18A C18 H18B 109.5 . .
C17 C18 H18C 109.5 . .
H18A C18 H18C 109.5 . .
H18B C18 H18C 109.5 . .
N4 C19 C20 113.1(6) . .
N4 C19 H19A 109.0 . .
C20 C19 H19A 109.0 . .
N4 C19 H19B 109.0 . .
C20 C19 H19B 109.0 . .
H19A C19 H19B 107.8 . .
C19 C20 H20A 109.5 . .
C19 C20 H20B 109.5 . .
H20A C20 H20B 109.5 . .
C19 C20 H20C 109.5 . .
H20A C20 H20C 109.5 . .
H20B C20 H20C 109.5 . .
C22 C21 H21A 109.5 . .
C22 C21 H21B 109.5 . .
H21A C21 H21B 109.5 . .
C22 C21 H21C 109.5 . .
H21A C21 H21C 109.5 . .
H21B C21 H21C 109.5 . .
C21 C22 C23 101.6(19) . .
C21 C22 H22A 111.4 . .
C23 C22 H22A 111.4 . .
C21 C22 H22B 111.4 . .
C23 C22 H22B 111.4 . .
H22A C22 H22B 109.3 . .
C22 C23 C24 112.7(14) . .
C22 C23 H23A 109.0 . .
C24 C23 H23A 109.0 . .
C22 C23 H23B 109.0 . .
C24 C23 H23B 109.0 . .
H23A C23 H23B 107.8 . .
C25 C24 C23 117.6(13) . .
C25 C24 H24A 107.9 . .
C23 C24 H24A 107.9 . .
C25 C24 H24B 107.9 . .
C23 C24 H24B 107.9 . .
H24A C24 H24B 107.2 . .
C24 C25 H25A 109.5 . .
C24 C25 H25B 109.5 . .
H25A C25 H25B 109.5 . .
C24 C25 H25C 109.5 . .
H25A C25 H25C 109.5 . .
H25B C25 H25C 109.5 . .
C22A C21A H21D 109.5 . .
C22A C21A H21E 109.5 . .
H21D C21A H21E 109.5 . .
C22A C21A H21F 109.5 . .
H21D C21A H21F 109.5 . .
H21E C21A H21F 109.5 . .
C23A C22A C21A 102(2) . .
C23A C22A H22C 111.4 . .
C21A C22A H22C 111.4 . .
C23A C22A H22D 111.4 . .
C21A C22A H22D 111.4 . .
H22C C22A H22D 109.2 . .
C24A C23A C22A 116(2) . .
C24A C23A H23C 108.2 . .
C22A C23A H23C 108.2 . .
C24A C23A H23D 108.2 . .
C22A C23A H23D 108.2 . .
H23C C23A H23D 107.4 . .
C25A C24A C23A 128(3) . .
C25A C24A H24C 105.2 . .
C23A C24A H24C 105.2 . .
C25A C24A H24D 105.2 . .
C23A C24A H24D 105.2 . .
H24C C24A H24D 105.9 . .
C24A C25A H25D 109.5 . .
C24A C25A H25E 109.5 . .
H25D C25A H25E 109.5 . .
C24A C25A H25F 109.5 . .
H25D C25A H25F 109.5 . .
H25E C25A H25F 109.5 . .

loop_
_geom_bond_atom_site_label_1
_geom_bond_atom_site_label_2
_geom_bond_distance
_geom_bond_site_symmetry_2
Mo1 S2 2.4798(18) .
Mo1 S3 2.4844(17) .
Mo1 S8 2.4892(16) .
Mo1 S5 2.4962(17) .
Mo1 S4 2.5307(15) .
Mo1 S1 2.5354(16) .
Mo1 S7 2.5362(17) .
Mo1 S6 2.5397(16) .
Mo2 O2 1.684(4) .
Mo2 O3 1.705(4) .
Mo2 O1 1.878(4) .
Mo2 O4 1.985(4) .
Mo2 O5 2.349(3) .
Mo2 O8 2.354(3) 3_666
Mo3 O6 1.682(4) .
Mo3 O7 1.736(4) .
Mo3 O8 1.947(3) .
Mo3 O4 1.951(4) .
Mo3 O5 2.124(3) .
Mo3 O5 2.368(3) 3_666
Mo4 O9 1.684(4) .
Mo4 O11 1.710(4) .
Mo4 O10 1.886(4) .
Mo4 O8 1.991(3) .
Mo4 O5 2.328(3) .
Mo4 O4 2.329(3) 3_666
Mo5 O13 1.694(4) .
Mo5 O12 1.704(4) .
Mo5 O1 1.919(4) 3_666
Mo5 O10 1.926(4) 3_666
Mo5 O7 2.247(4) .
Mo5 O5 2.426(3) 3_666
S1 C1 1.714(6) .
S2 C1 1.703(6) .
S3 C6 1.701(6) .
S4 C6 1.705(6) .
S5 C11 1.705(6) .
S6 C11 1.707(6) .
S7 C16 1.709(6) .
S8 C16 1.693(6) .
O1 Mo5 1.919(4) 3_666
O4 Mo4 2.329(3) 3_666
O5 Mo3 2.368(3) 3_666
O5 Mo5 2.426(3) 3_666
O8 Mo2 2.354(3) 3_666
O10 Mo5 1.926(4) 3_666
N1 C1 1.307(8) .
N1 C2 1.470(8) .
N1 C4 1.480(9) .
N2 C6 1.312(7) .
N2 C7 1.460(9) .
N2 C9 1.475(9) .
N3 C11 1.316(7) .
N3 C12 1.460(8) .
N3 C14 1.474(8) .
N4 C16 1.323(7) .
N4 C17 1.465(7) .
N4 C19 1.470(8) .
C2 C3 1.459(9) .
C2 H2A 0.9700 .
C2 H2B 0.9700 .
C3 H3A 0.9600 .
C3 H3B 0.9600 .
C3 H3C 0.9600 .
C4 C5 1.464(12) .
C4 H4A 0.9700 .
C4 H4B 0.9700 .
C5 H5A 0.9600 .
C5 H5B 0.9600 .
C5 H5C 0.9600 .
C7 C8 1.486(12) .
C7 H7A 0.9700 .
C7 H7B 0.9700 .
C8 H8A 0.9600 .
C8 H8B 0.9600 .
C8 H8C 0.9600 .
C9 C10 1.394(13) .
C9 H9A 0.9700 .
C9 H9B 0.9700 .
C10 H10A 0.9600 .
C10 H10B 0.9600 .
C10 H10C 0.9600 .
C12 C13 1.501(9) .
C12 H12A 0.9700 .
C12 H12B 0.9700 .
C13 H13A 0.9600 .
C13 H13B 0.9600 .
C13 H13C 0.9600 .
C14 C15 1.503(10) .
C14 H14A 0.9700 .
C14 H14B 0.9700 .
C15 H15A 0.9600 .
C15 H15B 0.9600 .
C15 H15C 0.9600 .
C17 C18 1.485(9) .
C17 H17A 0.9700 .
C17 H17B 0.9700 .
C18 H18A 0.9600 .
C18 H18B 0.9600 .
C18 H18C 0.9600 .
C19 C20 1.479(10) .
C19 H19A 0.9700 .
C19 H19B 0.9700 .
C20 H20A 0.9600 .
C20 H20B 0.9600 .
C20 H20C 0.9600 .
C21 C22 1.445(10) .
C21 H21A 0.9600 .
C21 H21B 0.9600 .
C21 H21C 0.9600 .
C22 C23 1.479(7) .
C22 H22A 0.9700 .
C22 H22B 0.9700 .
C23 C24 1.477(7) .
C23 H23A 0.9700 .
C23 H23B 0.9700 .
C24 C25 1.454(9) .
C24 H24A 0.9700 .
C24 H24B 0.9700 .
C25 H25A 0.9600 .
C25 H25B 0.9600 .
C25 H25C 0.9600 .
C21A C22A 1.44(3) .
C21A H21D 0.9600 .
C21A H21E 0.9600 .
C21A H21F 0.9600 .
C22A C23A 1.66(4) .
C22A H22C 0.9700 .
C22A H22D 0.9700 .
C23A C24A 1.65(4) .
C23A H23C 0.9700 .
C23A H23D 0.9700 .
C24A C25A 1.12(2) .
C24A H24C 0.9700 .
C24A H24D 0.9700 .
C25A H25D 0.9600 .
C25A H25E 0.9600 .
C25A H25F 0.9600 .
